data_8100335
loop_
_publ_author_name
'Kochel, Andrzej'
'Malinka, Wise\/law'
'Redzicka, Aleksandra'

_publ_section_title
;
Crystal structure of 1,2,3,4-tetrahydro-2,6-diphenyl-3,5,7-trimethyl- 
6H-pyrrolo[3,4-d]pyridazine-1,4-dione, C~21~H~19~N~3~O~2~
;
_journal_issue 2
_journal_name_full 'Zeitschrift f\"ur Kristallographie - New Crystal Structures'
_journal_page_first 235
_journal_page_last 236
_journal_volume 218
_journal_year 2003
_chemical_formula_structural 'C21 H19 N3 O2'
_chemical_formula_sum 'C21 H19 N3 O2'
_chemical_formula_weight 321.37
_space_group_IT_number 33
_symmetry_cell_setting orthorhombic
_symmetry_space_group_name_Hall 'P 2c -2n'
_symmetry_space_group_name_H-M 'P n a 21'
_cell_angle_alpha 90.00
_cell_angle_beta 90.00
_cell_angle_gamma 90.00
_cell_formula_units_Z 4
_cell_length_a 8.3845(10)
_cell_length_b 23.2230(19)
_cell_length_c 8.8285(9)
_cell_measurement_temperature 100(2)
_cell_volume 1719.0(3)
_diffrn_ambient_temperature 373(2)
_exptl_crystal_density_diffrn 1.335
_cod_depositor_comments
;
 Correcting the _chemical_formula_sum and _chemical_formula_structural data
 item values by changing them from 'C19 H19 N3 O2' to 'C21 H19 N3 O2'
 after consulting the original publication.

 Antanas Vaitkus,
 2017-09-11
;
_cod_database_code 8100335

loop_
_symmetry_equiv_pos_as_xyz
'x, y, z'
'-x, -y, z+1/2'
'x+1/2, -y+1/2, z'
'-x+1/2, y+1/2, z+1/2'

loop_
_atom_site_label
_atom_site_type_symbol
_atom_site_fract_x
_atom_site_fract_y
_atom_site_fract_z
_atom_site_U_iso_or_equiv
_atom_site_adp_type
_atom_site_occupancy
_atom_site_calc_flag
_atom_site_refinement_flags
_atom_site_disorder_assembly
_atom_site_disorder_group
O1 O 0.23887(18) 0.29723(6) 0.46791(17) 0.0264(4) Uani 1 d . . .
O2 O 0.46158(17) 0.13145(5) 0.09140(17) 0.0243(3) Uani 1 d . . .
N3 N 0.27564(19) 0.20387(7) 0.40457(19) 0.0198(4) Uani 1 d . . .
N2 N 0.3315(2) 0.15972(7) 0.30471(19) 0.0204(4) Uani 1 d . . .
N6 N 0.43670(19) 0.31671(7) 0.01560(18) 0.0196(4) Uani 1 d . . .
C1 C 0.4046(2) 0.17137(8) 0.1662(2) 0.0188(4) Uani 1 d . . .
C4 C 0.2894(2) 0.26181(9) 0.3745(2) 0.0204(5) Uani 1 d . . .
C5 C 0.3788(2) 0.32793(9) 0.1604(2) 0.0193(4) Uani 1 d . . .
C7 C 0.4523(2) 0.25770(8) -0.0078(2) 0.0197(4) Uani 1 d . . .
C8 C 0.4038(2) 0.23172(8) 0.1248(2) 0.0182(4) Uani 1 d . . .
C9 C 0.3588(2) 0.27562(9) 0.2289(2) 0.0178(4) Uani 1 d . . .
C10 C 0.3421(3) 0.38751(8) 0.2138(3) 0.0246(5) Uani 1 d . . .
H10A H 0.2799 0.3856 0.3049 0.037 Uiso 1 calc R . .
H10B H 0.2829 0.4076 0.1371 0.037 Uiso 1 calc R . .
H10C H 0.4398 0.4077 0.2337 0.037 Uiso 1 calc R . .
C11 C 0.5151(3) 0.23278(9) -0.1515(2) 0.0277(5) Uani 1 d . . .
H11A H 0.5244 0.1918 -0.1412 0.042 Uiso 1 calc R . .
H11B H 0.6180 0.2490 -0.1730 0.042 Uiso 1 calc R . .
H11C H 0.4432 0.2416 -0.2330 0.042 Uiso 1 calc R . .
C12 C 0.1558(2) 0.18417(9) 0.5138(2) 0.0249(5) Uani 1 d . . .
H12A H 0.0946 0.2165 0.5486 0.037 Uiso 1 calc R . .
H12B H 0.2082 0.1663 0.5983 0.037 Uiso 1 calc R . .
H12C H 0.0863 0.1568 0.4659 0.037 Uiso 1 calc R . .
C21 C 0.3693(2) 0.10649(8) 0.3831(2) 0.0187(4) Uani 1 d . . .
C22 C 0.4724(3) 0.10772(9) 0.5051(3) 0.0296(5) Uani 1 d . . .
H22 H 0.5197 0.1422 0.5346 0.035 Uiso 1 calc R . .
C23 C 0.5049(3) 0.05749(10) 0.5833(3) 0.0368(6) Uani 1 d . . .
H23 H 0.5733 0.0583 0.6662 0.044 Uiso 1 calc R . .
C24 C 0.4362(2) 0.00588(10) 0.5391(3) 0.0296(6) Uani 1 d . . .
H24 H 0.4601 -0.0280 0.5904 0.036 Uiso 1 calc R . .
C25 C 0.3325(3) 0.00524(9) 0.4187(2) 0.0277(5) Uani 1 d . . .
H25 H 0.2848 -0.0292 0.3899 0.033 Uiso 1 calc R . .
C26 C 0.2978(3) 0.05540(9) 0.3395(2) 0.0247(5) Uani 1 d . . .
H26 H 0.2274 0.0546 0.2580 0.030 Uiso 1 calc R . .
C31 C 0.4738(2) 0.36069(8) -0.0938(2) 0.0195(4) Uani 1 d . . .
C32 C 0.3822(2) 0.36647(9) -0.2243(2) 0.0220(5) Uani 1 d . . .
H32 H 0.2980 0.3414 -0.2429 0.026 Uiso 1 calc R . .
C33 C 0.4180(3) 0.41021(9) -0.3267(2) 0.0249(5) Uani 1 d . . .
H33 H 0.3581 0.4141 -0.4148 0.030 Uiso 1 calc R . .
C34 C 0.5419(3) 0.44782(9) -0.2981(3) 0.0277(5) Uani 1 d . . .
H34 H 0.5638 0.4775 -0.3658 0.033 Uiso 1 calc R . .
C35 C 0.6335(3) 0.44140(9) -0.1690(3) 0.0293(5) Uani 1 d . . .
H35 H 0.7175 0.4666 -0.1504 0.035 Uiso 1 calc R . .
C36 C 0.6007(3) 0.39760(9) -0.0674(2) 0.0255(5) Uani 1 d . . .
H36 H 0.6637 0.3929 0.0185 0.031 Uiso 1 calc R . .

loop_
_atom_site_aniso_label
_atom_site_aniso_U_11
_atom_site_aniso_U_22
_atom_site_aniso_U_33
_atom_site_aniso_U_23
_atom_site_aniso_U_13
_atom_site_aniso_U_12
O1 0.0366(9) 0.0196(7) 0.0230(8) -0.0025(7) 0.0068(7) 0.0052(7)
O2 0.0317(8) 0.0155(7) 0.0258(8) -0.0013(7) 0.0050(7) 0.0043(6)
N3 0.0260(9) 0.0145(8) 0.0189(9) -0.0011(8) 0.0064(8) 0.0027(7)
N2 0.0272(10) 0.0134(8) 0.0205(10) -0.0003(8) 0.0040(8) 0.0045(7)
N6 0.0258(9) 0.0154(9) 0.0176(9) 0.0030(8) 0.0019(8) 0.0004(7)
C1 0.0179(10) 0.0192(10) 0.0195(10) 0.0014(10) -0.0013(9) 0.0002(9)
C4 0.0211(11) 0.0191(11) 0.0211(12) 0.0015(10) -0.0018(10) 0.0013(9)
C5 0.0218(10) 0.0178(10) 0.0183(10) 0.0003(9) 0.0007(9) 0.0018(9)
C7 0.0208(10) 0.0177(10) 0.0207(10) 0.0007(10) 0.0004(9) 0.0010(9)
C8 0.0196(10) 0.0170(10) 0.0178(11) 0.0014(9) -0.0008(9) 0.0013(8)
C9 0.0219(11) 0.0160(10) 0.0156(10) -0.0008(9) -0.0010(9) 0.0011(9)
C10 0.0324(12) 0.0162(10) 0.0250(12) 0.0015(9) -0.0002(11) 0.0012(9)
C11 0.0361(13) 0.0228(11) 0.0243(12) 0.0017(10) 0.0082(11) 0.0036(10)
C12 0.0288(11) 0.0243(11) 0.0217(11) 0.0028(10) 0.0074(10) 0.0009(10)
C21 0.0223(11) 0.0131(10) 0.0207(11) 0.0030(9) 0.0026(9) 0.0010(8)
C22 0.0291(12) 0.0216(11) 0.0380(13) 0.0084(11) -0.0080(11) -0.0090(10)
C23 0.0272(13) 0.0349(13) 0.0484(16) 0.0236(13) -0.0131(12) -0.0056(11)
C24 0.0265(11) 0.0211(11) 0.0413(15) 0.0107(10) 0.0079(12) 0.0062(10)
C25 0.0438(14) 0.0167(11) 0.0226(12) -0.0011(10) 0.0083(11) -0.0036(10)
C26 0.0336(12) 0.0229(11) 0.0176(11) -0.0009(10) 0.0010(10) -0.0007(10)
C31 0.0233(11) 0.0155(10) 0.0198(10) 0.0013(9) 0.0033(9) 0.0017(9)
C32 0.0222(11) 0.0215(11) 0.0223(11) -0.0019(10) 0.0016(10) 0.0009(9)
C33 0.0302(12) 0.0260(11) 0.0185(11) 0.0031(10) 0.0044(10) 0.0056(10)
C34 0.0382(13) 0.0183(10) 0.0266(13) 0.0028(10) 0.0128(11) 0.0019(10)
C35 0.0322(12) 0.0230(11) 0.0328(13) -0.0021(11) 0.0058(11) -0.0092(10)
C36 0.0288(12) 0.0224(11) 0.0251(12) -0.0004(10) -0.0020(10) -0.0010(10)

loop_
_geom_bond_atom_site_label_1
_geom_bond_atom_site_label_2
_geom_bond_distance
_geom_bond_site_symmetry_2
_geom_bond_publ_flag
O1 C4 1.239(2) . ?
O2 C1 1.234(2) . ?
N3 C4 1.376(2) . ?
N3 N2 1.431(2) . ?
N3 C12 1.466(2) . ?
N2 C1 1.394(3) . ?
N2 C21 1.452(2) . ?
N6 C5 1.392(3) . ?
N6 C7 1.392(2) . ?
N6 C31 1.440(3) . ?
C1 C8 1.449(3) . ?
C4 C9 1.447(3) . ?
C5 C9 1.368(3) . ?
C5 C10 1.494(3) . ?
C7 C8 1.378(3) . ?
C7 C11 1.490(3) . ?
C8 C9 1.424(3) . ?
C10 H10A 0.9600 . ?
C10 H10B 0.9600 . ?
C10 H10C 0.9600 . ?
C11 H11A 0.9600 . ?
C11 H11B 0.9600 . ?
C11 H11C 0.9600 . ?
C12 H12A 0.9600 . ?
C12 H12B 0.9600 . ?
C12 H12C 0.9600 . ?
C21 C22 1.381(3) . ?
C21 C26 1.384(3) . ?
C22 C23 1.383(3) . ?
C22 H22 0.9300 . ?
C23 C24 1.386(3) . ?
C23 H23 0.9300 . ?
C24 C25 1.372(3) . ?
C24 H24 0.9300 . ?
C25 C26 1.390(3) . ?
C25 H25 0.9300 . ?
C26 H26 0.9300 . ?
C31 C36 1.386(3) . ?
C31 C32 1.391(3) . ?
C32 C33 1.393(3) . ?
C32 H32 0.9300 . ?
C33 C34 1.380(3) . ?
C33 H33 0.9300 . ?
C34 C35 1.383(3) . ?
C34 H34 0.9300 . ?
C35 C36 1.384(3) . ?
C35 H35 0.9300 . ?
C36 H36 0.9300 . ?

loop_
_cod_related_entry_id
_cod_related_entry_database
_cod_related_entry_code
1 ChemSpider 4411078
